data_7159171
loop_
_publ_author_name
'Podrezova, Ekaterina V.'
'Okhina, Alina A.'
'Rogachev, Artem D.'
'Baykov, Sergey V.'
'Kirschning, Andreas'
'Yusubov, Mekhman S.'
'Soldatova, Natalia S.'
'Postnikov, Pavel S.'

_publ_section_title
;
 Ligand-free Ullmann-type arylation of oxazolidinones by diaryliodonium
 salts.
;
_journal_issue 9
_journal_name_full 'Organic &amp; biomolecular chemistry'
_journal_page_first 1952
_journal_page_last 1957
_journal_paper_doi 10.1039/d2ob02122f
_journal_volume 21
_journal_year 2023
_chemical_absolute_configuration syn
_chemical_formula_moiety 'C13 H17 N O2'
_chemical_formula_sum 'C13 H17 N O2'
_chemical_formula_weight 219.27
_chemical_name_systematic (S)-4-isopropyl-3-(p-tolyl)oxazolidin-2-one
_space_group_crystal_system orthorhombic
_space_group_IT_number 19
_space_group_name_Hall 'P 2ac 2ab'
_space_group_name_H-M_alt 'P 21 21 21'
_atom_sites_solution_hydrogens geom
_atom_sites_solution_primary dual
_audit_block_doi 10.5517/ccdc.csd.cc2dgqn8
_audit_creation_date 2022-11-07
_audit_creation_method
;
Olex2 1.5
(compiled 2021.12.09 svn.r5202d8cf for OlexSys, GUI svn.r6439)
;
_audit_update_record
;
2022-11-10 deposited with the CCDC.	2023-02-06 downloaded from the CCDC.
;
_cell_angle_alpha 90
_cell_angle_beta 90
_cell_angle_gamma 90
_cell_formula_units_Z 4
_cell_length_a 6.5182(2)
_cell_length_b 12.3029(5)
_cell_length_c 14.3881(4)
_cell_measurement_reflns_used 2489
_cell_measurement_temperature 100(2)
_cell_measurement_theta_max 31.6610
_cell_measurement_theta_min 3.2800
_cell_volume 1153.82(7)
_computing_cell_refinement 'CrysAlisPro 1.171.41.95a (Rigaku OD, 2021)'
_computing_data_collection 'CrysAlisPro 1.171.41.95a (Rigaku OD, 2021)'
_computing_data_reduction 'CrysAlisPro 1.171.41.95a (Rigaku OD, 2021)'
_computing_molecular_graphics 'Olex2 1.5 (Dolomanov et al., 2009)'
_computing_publication_material 'Olex2 1.5 (Dolomanov et al., 2009)'
_computing_structure_refinement 'SHELXL 2014/7 (Sheldrick, 2015)'
_computing_structure_solution 'SHELXT 2018/2 (Sheldrick, 2018)'
_diffrn_ambient_environment N~2~
_diffrn_ambient_temperature 100(2)
_diffrn_detector 'CCD plate'
_diffrn_detector_area_resol_mean 16.2096
_diffrn_detector_type Eos
_diffrn_measured_fraction_theta_full 0.999
_diffrn_measured_fraction_theta_max 0.999
_diffrn_measurement_details
;
List of Runs (angles in degrees, time in seconds):

  # Type    Start    End  Width  t~exp~   \w     \q     \k     \f   Frames
#--------------------------------------------------------------------------
  1  \w    -87.00 -40.00   1.00   93.41    --  -23.46-178.00-150.00   47
  2  \w    -77.00 -24.00   1.00   93.41    --  -23.46 -38.00  60.00   53
  3  \w     20.00  80.00   1.00   93.41    --   24.40  57.00  30.00   60
  4  \w     51.00  80.00   1.00   93.41    --   24.40 178.00 120.00   29
;
_diffrn_measurement_device 'four-circle diffractometer'
_diffrn_measurement_device_type 'Xcalibur, Eos'
_diffrn_measurement_method '\w scans'
_diffrn_orient_matrix_type 'CrysAlisPro convention (1999,Acta A55,543-557)'
_diffrn_orient_matrix_UB_11 0.0012073000
_diffrn_orient_matrix_UB_12 -0.0000419000
_diffrn_orient_matrix_UB_13 -0.0492803000
_diffrn_orient_matrix_UB_21 -0.0810828000
_diffrn_orient_matrix_UB_22 -0.0385158000
_diffrn_orient_matrix_UB_23 -0.0003691000
_diffrn_orient_matrix_UB_31 -0.0726418000
_diffrn_orient_matrix_UB_32 0.0428859000
_diffrn_orient_matrix_UB_33 -0.0004053000
_diffrn_radiation_monochromator graphite
_diffrn_radiation_probe x-ray
_diffrn_radiation_type 'Mo K\a'
_diffrn_radiation_wavelength 0.71073
_diffrn_reflns_av_R_equivalents 0.0317
_diffrn_reflns_av_unetI/netI 0.0446
_diffrn_reflns_Laue_measured_fraction_full 0.999
_diffrn_reflns_Laue_measured_fraction_max 0.999
_diffrn_reflns_limit_h_max 8
_diffrn_reflns_limit_h_min -7
_diffrn_reflns_limit_k_max 15
_diffrn_reflns_limit_k_min -11
_diffrn_reflns_limit_l_max 17
_diffrn_reflns_limit_l_min -17
_diffrn_reflns_number 4051
_diffrn_reflns_point_group_measured_fraction_full 0.945
_diffrn_reflns_point_group_measured_fraction_max 0.938
_diffrn_reflns_theta_full 25.242
_diffrn_reflns_theta_max 25.989
_diffrn_reflns_theta_min 2.831
_diffrn_source 'fine-focus sealed X-ray tube'
_diffrn_source_type 'Enhance (Mo) X-ray Source'
_exptl_absorpt_coefficient_mu 0.085
_exptl_absorpt_correction_T_max 1.00000
_exptl_absorpt_correction_T_min 0.81848
_exptl_absorpt_correction_type multi-scan
_exptl_absorpt_process_details
;
CrysAlisPro 1.171.41.95a (Rigaku Oxford Diffraction, 2021)
Empirical absorption correction using spherical harmonics,
implemented in SCALE3 ABSPACK scaling algorithm.
;
_exptl_crystal_colour 'clear colourless'
_exptl_crystal_colour_lustre clear
_exptl_crystal_colour_primary colourless
_exptl_crystal_density_diffrn 1.262
_exptl_crystal_description prism
_exptl_crystal_F_000 472
_exptl_crystal_recrystallization_method 'Re-crystallisation from solvent: EtOAc'
_exptl_crystal_size_max 0.17
_exptl_crystal_size_mid 0.15
_exptl_crystal_size_min 0.1
_refine_diff_density_max 0.179
_refine_diff_density_min -0.205
_refine_diff_density_rms 0.040
_refine_ls_abs_structure_details
;
 Flack x determined using 699 quotients [(I+)-(I-)]/[(I+)+(I-)]
 (Parsons, Flack and Wagner, Acta Cryst. B69 (2013) 249-259).
;
_refine_ls_abs_structure_Flack 1.0(10)
_refine_ls_extinction_method none
_refine_ls_goodness_of_fit_ref 1.048
_refine_ls_hydrogen_treatment constr
_refine_ls_matrix_type full
_refine_ls_number_parameters 148
_refine_ls_number_reflns 2128
_refine_ls_number_restraints 0
_refine_ls_restrained_S_all 1.048
_refine_ls_R_factor_all 0.0403
_refine_ls_R_factor_gt 0.0366
_refine_ls_shift/su_max 0.000
_refine_ls_shift/su_mean 0.000
_refine_ls_structure_factor_coef Fsqd
_refine_ls_weighting_details 'w=1/[\s^2^(Fo^2^)+(0.0451P)^2^+0.0625P] where P=(Fo^2^+2Fc^2^)/3'
_refine_ls_weighting_scheme calc
_refine_ls_wR_factor_gt 0.0850
_refine_ls_wR_factor_ref 0.0879
_reflns_Friedel_coverage 0.598
_reflns_Friedel_fraction_full 0.867
_reflns_Friedel_fraction_max 0.851
_reflns_number_gt 1984
_reflns_number_total 2128
_reflns_threshold_expression 'I > 2\s(I)'
_cod_data_source_file d2ob02122f2.cif
_cod_data_source_block ver0-23274_sn22-27_auto
_cod_depositor_comments 'Adding full bibliography for 7159171--7159173.cif.'
_cod_database_code 7159171
_shelx_shelxl_version_number 2014/7
_chemical_oxdiff_formula 'C13 H17 N O2'
_shelx_space_group_comment
;
The symmetry employed for this shelxl refinement is uniquely defined
by the following loop, which should always be used as a source of
symmetry information in preference to the above space-group names.
They are only intended as comments.
;
_shelx_estimated_absorpt_t_max 0.992
_shelx_estimated_absorpt_t_min 0.986
_olex2_refinement_description
;
1.a Ternary CH refined with riding coordinates:
 C11(H11), C13(H13)
1.b Secondary CH2 refined with riding coordinates:
 C10(H10A,H10B)
1.c Aromatic/amide H refined with riding coordinates:
 C6(H6), C2(H2), C5(H5), C3(H3)
1.d Idealised Me refined as rotating group:
 C14(H14A,H14B,H14C), C15(H15A,H15B,H15C), C16(H16A,H16B,H16C)
;
_olex2_submission_special_instructions 'No special instructions were received'
_oxdiff_exptl_absorpt_empirical_details
;
Empirical correction (ABSPACK) includes:
- Absorption correction using spherical harmonics
- Frame scaling
;
_oxdiff_exptl_absorpt_empirical_full_max 1.180
_oxdiff_exptl_absorpt_empirical_full_min 0.774

loop_
_space_group_symop_operation_xyz
'x, y, z'
'-x+1/2, -y, z+1/2'
'-x, y+1/2, -z+1/2'
'x+1/2, -y+1/2, -z'

loop_
_atom_site_label
_atom_site_type_symbol
_atom_site_fract_x
_atom_site_fract_y
_atom_site_fract_z
_atom_site_U_iso_or_equiv
_atom_site_adp_type
_atom_site_occupancy
_atom_site_site_symmetry_order
_atom_site_calc_flag
_atom_site_refinement_flags_posn
_atom_site_refinement_flags_adp
_atom_site_refinement_flags_occupancy
_atom_site_disorder_assembly
_atom_site_disorder_group
O9 O 1.1223(2) 0.43480(12) 0.33280(10) 0.0202(4) Uani 1 1 d . . . . .
O12 O 0.9303(2) 0.36972(13) 0.21549(10) 0.0233(4) Uani 1 1 d . . . . .
N7 N 0.8769(3) 0.54222(14) 0.27668(11) 0.0156(4) Uani 1 1 d . . . . .
C8 C 0.9682(3) 0.44317(17) 0.26900(14) 0.0164(5) Uani 1 1 d . . . . .
C1 C 0.6985(3) 0.57553(17) 0.22683(13) 0.0142(4) Uani 1 1 d . . . . .
C6 C 0.5476(3) 0.50173(18) 0.19982(13) 0.0162(5) Uani 1 1 d . . . . .
H6 H 0.5622 0.4267 0.2141 0.019 Uiso 1 1 calc R U . . .
C4 C 0.3479(3) 0.64778(18) 0.13054(14) 0.0175(5) Uani 1 1 d . . . . .
C11 C 0.9607(3) 0.60686(18) 0.35407(13) 0.0154(5) Uani 1 1 d . . . . .
H11 H 1.0054 0.6796 0.3305 0.018 Uiso 1 1 calc R U . . .
C2 C 0.6730(3) 0.68548(18) 0.20682(14) 0.0175(5) Uani 1 1 d . . . . .
H2 H 0.7743 0.7366 0.2255 0.021 Uiso 1 1 calc R U . . .
C13 C 0.8028(3) 0.62194(18) 0.43220(13) 0.0155(5) Uani 1 1 d . . . . .
H13 H 0.6833 0.6617 0.4050 0.019 Uiso 1 1 calc R U . . .
C5 C 0.3754(3) 0.53820(18) 0.15187(13) 0.0172(5) Uani 1 1 d . . . . .
H5 H 0.2741 0.4872 0.1332 0.021 Uiso 1 1 calc R U . . .
C10 C 1.1500(3) 0.53830(18) 0.37871(15) 0.0205(5) Uani 1 1 d . . . . .
H10A H 1.2767 0.5743 0.3565 0.025 Uiso 1 1 calc R U . . .
H10B H 1.1601 0.5282 0.4468 0.025 Uiso 1 1 calc R U . . .
C14 C 0.8928(3) 0.69444(18) 0.50845(15) 0.0190(5) Uani 1 1 d . . . . .
H14A H 1.0194 0.6617 0.5322 0.028 Uiso 1 1 calc R U . . .
H14B H 0.7934 0.7016 0.5592 0.028 Uiso 1 1 calc R U . . .
H14C H 0.9230 0.7664 0.4827 0.028 Uiso 1 1 calc R U . . .
C15 C 0.7216(4) 0.51463(19) 0.47050(15) 0.0209(5) Uani 1 1 d . . . . .
H15A H 0.6523 0.4744 0.4208 0.031 Uiso 1 1 calc R U . . .
H15B H 0.6241 0.5292 0.5208 0.031 Uiso 1 1 calc R U . . .
H15C H 0.8361 0.4713 0.4945 0.031 Uiso 1 1 calc R U . . .
C3 C 0.4995(3) 0.72023(18) 0.15957(15) 0.0181(5) Uani 1 1 d . . . . .
H3 H 0.4835 0.7955 0.1466 0.022 Uiso 1 1 calc R U . . .
C16 C 0.1646(3) 0.6867(2) 0.07620(16) 0.0256(5) Uani 1 1 d . . . . .
H16A H 0.2018 0.6940 0.0105 0.038 Uiso 1 1 calc R U . . .
H16B H 0.1201 0.7574 0.1003 0.038 Uiso 1 1 calc R U . . .
H16C H 0.0526 0.6341 0.0825 0.038 Uiso 1 1 calc R U . . .

loop_
_atom_site_aniso_label
_atom_site_aniso_U_11
_atom_site_aniso_U_22
_atom_site_aniso_U_33
_atom_site_aniso_U_23
_atom_site_aniso_U_13
_atom_site_aniso_U_12
O9 0.0211(7) 0.0171(8) 0.0224(7) -0.0014(6) -0.0032(7) 0.0048(7)
O12 0.0275(8) 0.0160(8) 0.0264(8) -0.0054(7) -0.0019(7) 0.0033(7)
N7 0.0184(9) 0.0137(9) 0.0146(8) -0.0025(8) -0.0023(8) 0.0006(8)
C8 0.0194(10) 0.0138(11) 0.0159(10) 0.0021(9) 0.0026(9) 0.0011(9)
C1 0.0164(10) 0.0167(11) 0.0095(8) 0.0000(8) 0.0027(8) 0.0015(9)
C6 0.0225(10) 0.0128(11) 0.0132(9) -0.0002(8) 0.0055(9) 0.0003(9)
C4 0.0181(10) 0.0231(12) 0.0114(9) -0.0017(9) 0.0020(9) 0.0015(10)
C11 0.0162(10) 0.0157(11) 0.0142(9) -0.0002(9) -0.0004(9) -0.0017(9)
C2 0.0197(10) 0.0162(11) 0.0165(10) -0.0020(9) -0.0008(9) -0.0021(10)
C13 0.0157(10) 0.0154(11) 0.0155(9) -0.0012(9) -0.0012(9) 0.0008(9)
C5 0.0177(10) 0.0197(11) 0.0141(9) -0.0043(9) 0.0030(9) -0.0035(10)
C10 0.0197(10) 0.0217(12) 0.0200(10) -0.0038(10) -0.0010(10) 0.0029(10)
C14 0.0202(10) 0.0184(12) 0.0183(10) -0.0027(9) -0.0008(9) -0.0020(10)
C15 0.0220(11) 0.0234(13) 0.0172(10) -0.0011(9) -0.0007(9) -0.0053(10)
C3 0.0238(11) 0.0132(11) 0.0172(9) 0.0022(9) 0.0007(10) 0.0011(10)
C16 0.0226(11) 0.0271(13) 0.0270(12) -0.0010(11) -0.0055(11) 0.0035(11)

loop_
_atom_type_symbol
_atom_type_description
_atom_type_scat_dispersion_real
_atom_type_scat_dispersion_imag
_atom_type_scat_source
C C 0.0033 0.0016 'International Tables Vol C Tables 4.2.6.8 and 6.1.1.4'
H H 0.0000 0.0000 'International Tables Vol C Tables 4.2.6.8 and 6.1.1.4'
N N 0.0061 0.0033 'International Tables Vol C Tables 4.2.6.8 and 6.1.1.4'
O O 0.0106 0.0060 'International Tables Vol C Tables 4.2.6.8 and 6.1.1.4'

loop_
_citation_id
_citation_doi
_citation_year
1 10.26434/chemrxiv-2022-xnmf7 2022

loop_
_geom_angle_atom_site_label_1
_geom_angle_atom_site_label_2
_geom_angle_atom_site_label_3
_geom_angle
_geom_angle_site_symmetry_1
_geom_angle_site_symmetry_3
_geom_angle_publ_flag
C8 O9 C10 109.45(16) . . ?
C8 N7 C1 124.96(18) . . ?
C8 N7 C11 112.50(17) . . ?
C1 N7 C11 121.82(17) . . ?
O12 C8 O9 121.40(19) . . ?
O12 C8 N7 129.0(2) . . ?
N7 C8 O9 109.57(18) . . ?
C6 C1 N7 121.89(19) . . ?
C2 C1 N7 118.69(19) . . ?
C2 C1 C6 119.4(2) . . ?
C1 C6 H6 120.1 . . ?
C5 C6 C1 119.8(2) . . ?
C5 C6 H6 120.1 . . ?
C5 C4 C3 117.4(2) . . ?
C5 C4 C16 121.6(2) . . ?
C3 C4 C16 121.0(2) . . ?
N7 C11 H11 109.6 . . ?
N7 C11 C13 111.71(16) . . ?
N7 C11 C10 100.12(17) . . ?
C13 C11 H11 109.6 . . ?
C13 C11 C10 115.84(17) . . ?
C10 C11 H11 109.6 . . ?
C1 C2 H2 120.1 . . ?
C3 C2 C1 119.8(2) . . ?
C3 C2 H2 120.1 . . ?
C11 C13 H13 107.1 . . ?
C14 C13 C11 109.78(16) . . ?
C14 C13 H13 107.1 . . ?
C15 C13 C11 113.12(18) . . ?
C15 C13 H13 107.1 . . ?
C15 C13 C14 112.23(17) . . ?
C6 C5 C4 121.6(2) . . ?
C6 C5 H5 119.2 . . ?
C4 C5 H5 119.2 . . ?
O9 C10 C11 106.12(16) . . ?
O9 C10 H10A 110.5 . . ?
O9 C10 H10B 110.5 . . ?
C11 C10 H10A 110.5 . . ?
C11 C10 H10B 110.5 . . ?
H10A C10 H10B 108.7 . . ?
C13 C14 H14A 109.5 . . ?
C13 C14 H14B 109.5 . . ?
C13 C14 H14C 109.5 . . ?
H14A C14 H14B 109.5 . . ?
H14A C14 H14C 109.5 . . ?
H14B C14 H14C 109.5 . . ?
C13 C15 H15A 109.5 . . ?
C13 C15 H15B 109.5 . . ?
C13 C15 H15C 109.5 . . ?
H15A C15 H15B 109.5 . . ?
H15A C15 H15C 109.5 . . ?
H15B C15 H15C 109.5 . . ?
C4 C3 H3 119.1 . . ?
C2 C3 C4 121.8(2) . . ?
C2 C3 H3 119.1 . . ?
C4 C16 H16A 109.5 . . ?
C4 C16 H16B 109.5 . . ?
C4 C16 H16C 109.5 . . ?
H16A C16 H16B 109.5 . . ?
H16A C16 H16C 109.5 . . ?
H16B C16 H16C 109.5 . . ?

loop_
_geom_bond_atom_site_label_1
_geom_bond_atom_site_label_2
_geom_bond_distance
_geom_bond_site_symmetry_2
_geom_bond_publ_flag
O9 C8 1.364(2) . ?
O9 C10 1.446(3) . ?
O12 C8 1.213(3) . ?
N7 C8 1.361(3) . ?
N7 C1 1.427(3) . ?
N7 C11 1.473(3) . ?
C1 C6 1.394(3) . ?
C1 C2 1.393(3) . ?
C6 H6 0.9500 . ?
C6 C5 1.392(3) . ?
C4 C5 1.394(3) . ?
C4 C3 1.395(3) . ?
C4 C16 1.506(3) . ?
C11 H11 1.0000 . ?
C11 C13 1.535(3) . ?
C11 C10 1.536(3) . ?
C2 H2 0.9500 . ?
C2 C3 1.387(3) . ?
C13 H13 1.0000 . ?
C13 C14 1.531(3) . ?
C13 C15 1.525(3) . ?
C5 H5 0.9500 . ?
C10 H10A 0.9900 . ?
C10 H10B 0.9900 . ?
C14 H14A 0.9800 . ?
C14 H14B 0.9800 . ?
C14 H14C 0.9800 . ?
C15 H15A 0.9800 . ?
C15 H15B 0.9800 . ?
C15 H15C 0.9800 . ?
C3 H3 0.9500 . ?
C16 H16A 0.9800 . ?
C16 H16B 0.9800 . ?
C16 H16C 0.9800 . ?

loop_
_geom_torsion_atom_site_label_1
_geom_torsion_atom_site_label_2
_geom_torsion_atom_site_label_3
_geom_torsion_atom_site_label_4
_geom_torsion
_geom_torsion_site_symmetry_1
_geom_torsion_site_symmetry_2
_geom_torsion_site_symmetry_3
_geom_torsion_site_symmetry_4
_geom_torsion_publ_flag
N7 C1 C6 C5 179.53(17) . . . . ?
N7 C1 C2 C3 -179.10(17) . . . . ?
N7 C11 C13 C14 -177.01(17) . . . . ?
N7 C11 C13 C15 56.8(2) . . . . ?
N7 C11 C10 O9 -14.43(19) . . . . ?
C8 O9 C10 C11 13.6(2) . . . . ?
C8 N7 C1 C6 30.4(3) . . . . ?
C8 N7 C1 C2 -151.2(2) . . . . ?
C8 N7 C11 C13 -111.8(2) . . . . ?
C8 N7 C11 C10 11.4(2) . . . . ?
C1 N7 C8 O9 -174.08(16) . . . . ?
C1 N7 C8 O12 6.6(3) . . . . ?
C1 N7 C11 C13 58.9(2) . . . . ?
C1 N7 C11 C10 -177.92(17) . . . . ?
C1 C6 C5 C4 -0.7(3) . . . . ?
C1 C2 C3 C4 -0.3(3) . . . . ?
C6 C1 C2 C3 -0.7(3) . . . . ?
C11 N7 C8 O9 -3.7(2) . . . . ?
C11 N7 C8 O12 177.0(2) . . . . ?
C11 N7 C1 C6 -139.1(2) . . . . ?
C11 N7 C1 C2 39.3(3) . . . . ?
C2 C1 C6 C5 1.1(3) . . . . ?
C13 C11 C10 O9 105.8(2) . . . . ?
C5 C4 C3 C2 0.8(3) . . . . ?
C10 O9 C8 O12 172.74(19) . . . . ?
C10 O9 C8 N7 -6.6(2) . . . . ?
C10 C11 C13 C14 69.2(2) . . . . ?
C10 C11 C13 C15 -57.0(2) . . . . ?
C3 C4 C5 C6 -0.3(3) . . . . ?
C16 C4 C5 C6 178.18(19) . . . . ?
C16 C4 C3 C2 -177.7(2) . . . . ?
